data_4302189
loop_
_publ_author_name
'Atsushi Kunishita'
'Yoshitaka Doi'
'Minoru Kubo'
'Takashi Ogura'
'Hideki Sugimoto'
'Shinobu Itoh'

_publ_section_title
;
Ni(II)/H2O2 Reactivity in Bis[(pyridin-2-yl)methyl]amine Tridentate Ligand
System. Aromatic Hydroxylation Reaction by Bis(\m-oxo)dinickel(III) Complex
;
_journal_name_full 'Inorganic Chemistry'
_journal_page_first 4997
_journal_page_last 5004
_journal_paper_doi 10.1021/ic900059m
_journal_volume 48
_journal_year 2009
_chemical_formula_moiety 'C30 H27 Cl N3 Ni O5 '
_chemical_formula_sum 'C30 H27 Cl N3 Ni O5'
_chemical_formula_weight 603.71
_space_group_IT_number 14
_symmetry_cell_setting monoclinic
_symmetry_Int_Tables_number 14
_symmetry_space_group_name_Hall '-P 2yn'
_symmetry_space_group_name_H-M 'P 1 21/n 1'
_cell_angle_alpha 90.0000
_cell_angle_beta 90.24(2)
_cell_angle_gamma 90.0000
_cell_formula_units_Z 4
_cell_length_a 13.204(7)
_cell_length_b 11.057(7)
_cell_length_c 18.147(12)
_cell_measurement_reflns_used 12469
_cell_measurement_temperature 153.1
_cell_measurement_theta_max 27.4
_cell_measurement_theta_min 3.1
_cell_volume 2649(3)
_computing_cell_refinement PROCESS-AUTO
_computing_data_collection PROCESS-AUTO
_computing_data_reduction CrystalStructure
_computing_publication_material 'CrystalStructure 3.8'
_computing_structure_refinement CRYSTALS
_computing_structure_solution SIR2002
_diffrn_detector_area_resol_mean 10.00
_diffrn_measured_fraction_theta_full 0.974
_diffrn_measured_fraction_theta_max 0.974
_diffrn_measurement_device_type 'Rigaku RAXIS-RAPID'
_diffrn_measurement_method \w
_diffrn_radiation_type 'Mo K\a'
_diffrn_radiation_wavelength 0.71075
_diffrn_reflns_av_R_equivalents 0.092
_diffrn_reflns_limit_h_max 17
_diffrn_reflns_limit_h_min -16
_diffrn_reflns_limit_k_max 14
_diffrn_reflns_limit_k_min -14
_diffrn_reflns_limit_l_max 23
_diffrn_reflns_limit_l_min -23
_diffrn_reflns_number 24188
_diffrn_reflns_theta_full 27.47
_diffrn_reflns_theta_max 27.47
_exptl_absorpt_coefficient_mu 0.880
_exptl_absorpt_correction_T_max 0.916
_exptl_absorpt_correction_T_min 0.916
_exptl_absorpt_correction_type none
_exptl_crystal_colour purple
_exptl_crystal_density_diffrn 1.513
_exptl_crystal_density_method 'not measured'
_exptl_crystal_description block
_exptl_crystal_F_000 1252.00
_exptl_crystal_size_max 0.15
_exptl_crystal_size_mid 0.15
_exptl_crystal_size_min 0.10
_refine_diff_density_max 0.85
_refine_diff_density_min -0.73
_refine_ls_extinction_method none
_refine_ls_goodness_of_fit_ref 1.028
_refine_ls_hydrogen_treatment refall
_refine_ls_number_parameters 396
_refine_ls_number_reflns 4227
_refine_ls_R_factor_gt 0.0318
_refine_ls_shift/su_max 0.0000
_refine_ls_structure_factor_coef F
_refine_ls_weighting_details 'w = 1/[0.0001Fo^2^ + 0.2000\s(Fo^2^)]'
_refine_ls_weighting_scheme calc
_refine_ls_wR_factor_ref 0.0371
_reflns_number_gt 1818
_reflns_number_total 5909
_reflns_threshold_expression F^2^>2.0\s(F^2^)
_cod_data_source_file ic900059m_si_002_1.cif
_cod_data_source_block '_4H'
_cod_original_formula_sum 'C30 H27 Cl N3 Ni O5 '
_cod_database_code 4302189

loop_
_symmetry_equiv_pos_site_id
_symmetry_equiv_pos_as_xyz
1 +X,+Y,+Z
2 1/2-X,1/2+Y,1/2-Z
3 -X,-Y,-Z
4 1/2+X,1/2-Y,1/2+Z

loop_
_atom_site_label
_atom_site_type_symbol
_atom_site_fract_x
_atom_site_fract_y
_atom_site_fract_z
_atom_site_U_iso_or_equiv
_atom_site_adp_type
_atom_site_occupancy
_atom_site_symmetry_multiplicity
_atom_site_calc_flag
_atom_site_refinement_flags
_atom_site_disorder_assembly
_atom_site_disorder_group
Ni(1) Ni 0.31732(4) 0.08234(5) 0.48849(3) 0.02143(14) Uani 1.00 1 d . . .
Cl(1) Cl -0.08245(8) 0.00286(11) 0.21923(6) 0.0330(3) Uani 1.00 1 d . . .
O(1) O 0.39562(18) 0.1365(2) 0.41505(14) 0.0253(8) Uani 1.00 1 d . . .
O(2) O -0.1122(2) 0.1213(2) 0.24427(17) 0.0526(11) Uani 1.00 1 d . . .
O(3) O -0.17180(19) -0.0720(2) 0.21291(15) 0.0430(9) Uani 1.00 1 d . . .
O(4) O -0.0137(2) -0.0504(2) 0.27202(16) 0.0492(10) Uani 1.00 1 d . . .
O(5) O -0.0341(2) 0.0125(3) 0.14898(15) 0.0478(10) Uani 1.00 1 d . . .
N(1) N 0.2597(2) 0.2403(3) 0.50180(18) 0.0213(9) Uani 1.00 1 d . . .
N(2) N 0.3690(2) -0.0736(3) 0.48798(17) 0.0230(9) Uani 1.00 1 d . . .
N(3) N 0.2439(2) 0.0419(2) 0.57556(17) 0.0219(9) Uani 1.00 1 d . . .
C(1) C 0.2464(2) 0.3316(3) 0.4523(2) 0.0243(12) Uani 1.00 1 d . . .
C(2) C 0.2420(2) 0.3030(3) 0.3728(2) 0.0250(12) Uani 1.00 1 d . . .
C(3) C 0.1873(2) 0.2024(3) 0.3481(2) 0.0287(13) Uani 1.00 1 d . . .
C(4) C 0.1781(2) 0.1776(4) 0.2745(2) 0.0308(13) Uani 1.00 1 d . . .
C(5) C 0.2238(2) 0.2525(4) 0.2228(2) 0.0348(14) Uani 1.00 1 d . . .
C(6) C 0.2772(2) 0.3524(4) 0.2465(2) 0.0352(14) Uani 1.00 1 d . . .
C(7) C 0.2860(2) 0.3773(3) 0.3208(2) 0.0304(13) Uani 1.00 1 d . . .
C(8) C 0.2297(2) 0.4489(3) 0.4774(2) 0.0305(13) Uani 1.00 1 d . . .
C(9) C 0.2199(2) 0.4714(4) 0.5517(2) 0.0352(14) Uani 1.00 1 d . . .
C(10) C 0.2249(2) 0.3770(3) 0.6015(2) 0.0288(13) Uani 1.00 1 d . . .
C(11) C 0.2445(2) 0.2624(3) 0.5743(2) 0.0236(12) Uani 1.00 1 d . . .
C(12) C 0.2560(2) 0.1533(3) 0.6222(2) 0.0265(12) Uani 1.00 1 d . . .
C(13) C 0.4231(2) -0.1273(3) 0.4333(2) 0.0248(12) Uani 1.00 1 d . . .
C(14) C 0.4494(2) -0.0582(4) 0.3674(2) 0.0264(13) Uani 1.00 1 d . . .
C(15) C 0.4368(2) 0.0689(4) 0.3627(2) 0.0235(12) Uani 1.00 1 d . . .
C(16) C 0.4708(2) 0.1302(4) 0.2997(2) 0.0349(14) Uani 1.00 1 d . . .
C(17) C 0.5133(2) 0.0687(5) 0.2420(2) 0.0436(15) Uani 1.00 1 d . . .
C(18) C 0.5246(3) -0.0542(5) 0.2451(2) 0.0429(16) Uani 1.00 1 d . . .
C(19) C 0.4923(2) -0.1165(4) 0.3060(2) 0.0323(14) Uani 1.00 1 d . . .
C(20) C 0.4529(2) -0.2479(3) 0.4430(2) 0.0323(13) Uani 1.00 1 d . . .
C(21) C 0.4284(2) -0.3112(4) 0.5046(2) 0.0388(15) Uani 1.00 1 d . . .
C(22) C 0.3732(2) -0.2559(3) 0.5601(2) 0.0333(14) Uani 1.00 1 d . . .
C(23) C 0.3455(2) -0.1377(3) 0.5504(2) 0.0250(12) Uani 1.00 1 d . . .
C(24) C 0.2940(2) -0.0653(3) 0.6090(2) 0.0269(12) Uani 1.00 1 d . . .
C(25) C 0.1311(2) 0.0212(3) 0.5628(2) 0.0240(12) Uani 1.00 1 d . . .
C(26) C 0.1047(2) -0.0980(3) 0.5273(2) 0.0211(11) Uani 1.00 1 d . . .
C(27) C 0.0592(2) -0.1863(4) 0.5701(2) 0.0279(12) Uani 1.00 1 d . . .
C(28) C 0.0266(2) -0.2937(4) 0.5383(2) 0.0325(14) Uani 1.00 1 d . . .
C(29) C 0.0385(2) -0.3136(4) 0.4641(2) 0.0314(13) Uani 1.00 1 d . . .
C(30) C 0.0828(2) -0.2250(4) 0.4206(2) 0.0291(13) Uani 1.00 1 d . . .
C(31) C 0.1157(2) -0.1185(3) 0.4520(2) 0.0270(13) Uani 1.00 1 d . . .
H(1) H 0.1558 0.1507 0.3830 0.034 Uiso 1.00 1 c R . .
H(2) H 0.1410 0.1090 0.2582 0.037 Uiso 1.00 1 c R . .
H(3) H 0.2176 0.2356 0.1717 0.042 Uiso 1.00 1 c R . .
H(4) H 0.3082 0.4044 0.2115 0.042 Uiso 1.00 1 c R . .
H(5) H 0.3234 0.4457 0.3372 0.036 Uiso 1.00 1 c R . .
H(6) H 0.2257 0.5135 0.4430 0.037 Uiso 1.00 1 c R . .
H(7) H 0.2092 0.5515 0.5689 0.042 Uiso 1.00 1 c R . .
H(8) H 0.2164 0.3901 0.6528 0.034 Uiso 1.00 1 c R . .
H(9) H 0.2055 0.1544 0.6593 0.032 Uiso 1.00 1 c R . .
H(10) H 0.3211 0.1538 0.6445 0.032 Uiso 1.00 1 c R . .
H(11) H 0.4643 0.2157 0.2977 0.042 Uiso 1.00 1 c R . .
H(12) H 0.5354 0.1111 0.1995 0.052 Uiso 1.00 1 c R . .
H(13) H 0.5538 -0.0963 0.2048 0.051 Uiso 1.00 1 c R . .
H(14) H 0.4995 -0.2020 0.3071 0.039 Uiso 1.00 1 c R . .
H(15) H 0.4909 -0.2866 0.4054 0.039 Uiso 1.00 1 c R . .
H(16) H 0.4492 -0.3930 0.5101 0.047 Uiso 1.00 1 c R . .
H(17) H 0.3555 -0.2980 0.6038 0.040 Uiso 1.00 1 c R . .
H(18) H 0.3434 -0.0387 0.6436 0.032 Uiso 1.00 1 c R . .
H(19) H 0.2450 -0.1137 0.6333 0.032 Uiso 1.00 1 c R . .
H(20) H 0.0968 0.0265 0.6086 0.029 Uiso 1.00 1 c R . .
H(21) H 0.1081 0.0838 0.5310 0.029 Uiso 1.00 1 c R . .
H(22) H 0.0503 -0.1730 0.6214 0.033 Uiso 1.00 1 c R . .
H(23) H -0.0042 -0.3541 0.5680 0.039 Uiso 1.00 1 c R . .
H(24) H 0.0170 -0.3876 0.4426 0.038 Uiso 1.00 1 c R . .
H(25) H 0.0907 -0.2377 0.3692 0.035 Uiso 1.00 1 c R . .
H(26) H 0.1458 -0.0580 0.4221 0.032 Uiso 1.00 1 c R . .

loop_
_atom_site_aniso_label
_atom_site_aniso_U_11
_atom_site_aniso_U_22
_atom_site_aniso_U_33
_atom_site_aniso_U_12
_atom_site_aniso_U_13
_atom_site_aniso_U_23
Ni(1) 0.0213(2) 0.0224(3) 0.0206(2) 0.0002(3) 0.0002(2) 0.0010(3)
Cl(1) 0.0362(6) 0.0361(7) 0.0267(6) -0.0037(5) 0.0014(5) 0.0013(6)
O(1) 0.0256(14) 0.0251(17) 0.0253(17) 0.0002(12) 0.0067(12) 0.0028(14)
O(2) 0.066(2) 0.035(2) 0.057(2) 0.0077(17) -0.0076(17) -0.0169(18)
O(3) 0.0422(17) 0.047(2) 0.0402(19) -0.0195(17) -0.0033(14) 0.0028(18)
O(4) 0.0442(18) 0.069(2) 0.0347(19) 0.0159(17) -0.0083(14) 0.0079(18)
O(5) 0.060(2) 0.058(2) 0.0251(18) -0.0074(17) 0.0130(15) 0.0070(17)
N(1) 0.0191(17) 0.025(2) 0.020(2) 0.0002(15) 0.0025(14) 0.0022(17)
N(2) 0.0177(16) 0.026(2) 0.026(2) 0.0020(17) -0.0030(14) -0.0066(19)
N(3) 0.0211(17) 0.025(2) 0.0200(19) -0.0003(15) -0.0051(14) 0.0032(16)
C(1) 0.019(2) 0.027(2) 0.028(2) -0.0008(19) 0.0005(18) -0.003(2)
C(2) 0.021(2) 0.025(2) 0.029(2) 0.004(2) 0.0007(18) 0.001(2)
C(3) 0.026(2) 0.028(2) 0.032(2) 0.003(2) -0.0007(19) 0.011(2)
C(4) 0.029(2) 0.030(2) 0.034(2) -0.001(2) -0.007(2) -0.002(2)
C(5) 0.032(2) 0.041(3) 0.031(2) 0.007(2) -0.008(2) 0.005(2)
C(6) 0.034(2) 0.043(3) 0.028(2) -0.004(2) 0.000(2) 0.008(2)
C(7) 0.033(2) 0.029(2) 0.029(2) -0.006(2) -0.001(2) 0.005(2)
C(8) 0.030(2) 0.025(2) 0.037(2) -0.0019(19) -0.001(2) -0.003(2)
C(9) 0.036(2) 0.027(3) 0.043(3) 0.004(2) -0.004(2) -0.013(2)
C(10) 0.022(2) 0.036(3) 0.029(2) -0.002(2) 0.0012(19) -0.011(2)
C(11) 0.018(2) 0.030(2) 0.022(2) -0.0045(19) 0.0008(18) -0.006(2)
C(12) 0.024(2) 0.033(2) 0.022(2) -0.006(2) -0.0019(18) -0.002(2)
C(13) 0.018(2) 0.024(2) 0.032(2) -0.0004(18) -0.0066(19) -0.008(2)
C(14) 0.017(2) 0.040(3) 0.022(2) -0.001(2) -0.0017(17) -0.007(2)
C(15) 0.016(2) 0.036(2) 0.019(2) 0.002(2) -0.0018(16) -0.001(2)
C(16) 0.029(2) 0.050(3) 0.026(2) 0.009(2) -0.002(2) 0.009(2)
C(17) 0.033(2) 0.079(4) 0.020(2) 0.013(3) 0.0016(19) 0.006(3)
C(18) 0.028(2) 0.077(4) 0.023(2) 0.010(2) -0.002(2) -0.018(2)
C(19) 0.025(2) 0.041(3) 0.030(2) -0.000(2) -0.0051(19) -0.013(2)
C(20) 0.033(2) 0.025(2) 0.039(3) 0.003(2) -0.005(2) -0.011(2)
C(21) 0.037(2) 0.022(2) 0.058(3) 0.004(2) -0.003(2) -0.001(2)
C(22) 0.032(2) 0.023(2) 0.046(3) -0.005(2) -0.007(2) 0.006(2)
C(23) 0.023(2) 0.027(2) 0.025(2) -0.001(2) -0.0022(18) -0.000(2)
C(24) 0.025(2) 0.030(2) 0.026(2) -0.003(2) -0.0075(17) 0.007(2)
C(25) 0.017(2) 0.032(2) 0.023(2) -0.0001(18) -0.0003(17) 0.000(2)
C(26) 0.0149(18) 0.025(2) 0.024(2) -0.0003(18) 0.0001(16) 0.001(2)
C(27) 0.024(2) 0.037(2) 0.022(2) -0.000(2) 0.0008(18) 0.004(2)
C(28) 0.029(2) 0.033(3) 0.035(3) -0.005(2) -0.000(2) 0.009(2)
C(29) 0.030(2) 0.026(2) 0.038(3) -0.002(2) -0.004(2) -0.004(2)
C(30) 0.022(2) 0.039(3) 0.026(2) 0.002(2) -0.0009(19) -0.011(2)
C(31) 0.023(2) 0.036(3) 0.021(2) -0.004(2) 0.0012(18) 0.006(2)

loop_
_atom_type_symbol
_atom_type_description
_atom_type_scat_dispersion_real
_atom_type_scat_dispersion_imag
_atom_type_scat_source
C C 0.003 0.002
;
International Tables for Crystallography
(1992, Vol. C, Tables 4.2.6.8 and 6.1.1.4)
;
H H 0.000 0.000
;
International Tables for Crystallography
(1992, Vol. C, Table 6.1.1.4)
;
O O 0.011 0.006
;
International Tables for Crystallography
(1992, Vol. C, Tables 4.2.6.8 and 6.1.1.4)
;
N N 0.006 0.003
;
International Tables for Crystallography
(1992, Vol. C, Tables 4.2.6.8 and 6.1.1.4)
;
Cl Cl 0.148 0.159
;
International Tables for Crystallography
(1992, Vol. C, Tables 4.2.6.8 and 6.1.1.4)
;
Ni Ni 0.339 1.112
;
International Tables for Crystallography
(1992, Vol. C, Tables 4.2.6.8 and 6.1.1.4)
;

loop_
_geom_angle_atom_site_label_1
_geom_angle_atom_site_label_2
_geom_angle_atom_site_label_3
_geom_angle
_geom_angle_publ_flag
_geom_angle_site_symmetry_1
_geom_angle_site_symmetry_2
_geom_angle_site_symmetry_3
O(1) Ni(1) N(1) 91.12(12) yes . . .
O(1) Ni(1) N(2) 95.36(12) yes . . .
O(1) Ni(1) N(3) 171.54(12) yes . . .
N(1) Ni(1) N(2) 172.79(13) yes . . .
N(1) Ni(1) N(3) 84.63(13) yes . . .
N(2) Ni(1) N(3) 88.54(13) yes . . .
O(2) Cl(1) O(3) 108.79(17) yes . . .
O(2) Cl(1) O(4) 109.46(18) yes . . .
O(2) Cl(1) O(5) 109.65(19) yes . . .
O(3) Cl(1) O(4) 109.27(18) yes . . .
O(3) Cl(1) O(5) 109.80(17) yes . . .
O(4) Cl(1) O(5) 109.85(17) yes . . .
Ni(1) O(1) C(15) 125.7(2) yes . . .
Ni(1) N(1) C(1) 129.9(2) yes . . .
Ni(1) N(1) C(11) 110.3(2) yes . . .
C(1) N(1) C(11) 119.2(3) yes . . .
Ni(1) N(2) C(13) 127.2(2) yes . . .
Ni(1) N(2) C(23) 113.1(2) yes . . .
C(13) N(2) C(23) 119.8(3) yes . . .
Ni(1) N(3) C(12) 102.7(2) yes . . .
Ni(1) N(3) C(24) 107.4(2) yes . . .
Ni(1) N(3) C(25) 114.1(2) yes . . .
C(12) N(3) C(24) 112.2(2) yes . . .
C(12) N(3) C(25) 108.1(2) yes . . .
C(24) N(3) C(25) 112.0(2) yes . . .
N(1) C(1) C(2) 119.4(3) yes . . .
N(1) C(1) C(8) 119.6(3) yes . . .
C(2) C(1) C(8) 120.9(3) yes . . .
C(1) C(2) C(3) 120.0(3) yes . . .
C(1) C(2) C(7) 121.7(3) yes . . .
C(3) C(2) C(7) 118.2(3) yes . . .
C(2) C(3) C(4) 121.0(3) yes . . .
C(3) C(4) C(5) 120.2(3) yes . . .
C(4) C(5) C(6) 119.3(4) yes . . .
C(5) C(6) C(7) 120.4(4) yes . . .
C(2) C(7) C(6) 121.0(3) yes . . .
C(1) C(8) C(9) 120.3(3) yes . . .
C(8) C(9) C(10) 119.9(4) yes . . .
C(9) C(10) C(11) 117.8(3) yes . . .
N(1) C(11) C(10) 122.7(3) yes . . .
N(1) C(11) C(12) 113.9(3) yes . . .
C(10) C(11) C(12) 123.3(3) yes . . .
N(3) C(12) C(11) 108.9(3) yes . . .
N(2) C(13) C(14) 119.6(3) yes . . .
N(2) C(13) C(20) 118.2(3) yes . . .
C(14) C(13) C(20) 122.1(3) yes . . .
C(13) C(14) C(15) 122.6(3) yes . . .
C(13) C(14) C(19) 120.3(4) yes . . .
C(15) C(14) C(19) 117.0(3) yes . . .
O(1) C(15) C(14) 124.3(3) yes . . .
O(1) C(15) C(16) 116.4(4) yes . . .
C(14) C(15) C(16) 119.3(3) yes . . .
C(15) C(16) C(17) 121.0(4) yes . . .
C(16) C(17) C(18) 120.4(4) yes . . .
C(17) C(18) C(19) 119.9(4) yes . . .
C(14) C(19) C(18) 122.3(4) yes . . .
C(13) C(20) C(21) 121.7(3) yes . . .
C(20) C(21) C(22) 119.8(4) yes . . .
C(21) C(22) C(23) 117.9(4) yes . . .
N(2) C(23) C(22) 122.6(3) yes . . .
N(2) C(23) C(24) 114.5(3) yes . . .
C(22) C(23) C(24) 122.8(3) yes . . .
N(3) C(24) C(23) 109.8(3) yes . . .
N(3) C(25) C(26) 114.9(2) yes . . .
C(25) C(26) C(27) 118.5(3) yes . . .
C(25) C(26) C(31) 122.5(3) yes . . .
C(27) C(26) C(31) 118.8(3) yes . . .
C(26) C(27) C(28) 120.3(3) yes . . .
C(27) C(28) C(29) 120.4(3) yes . . .
C(28) C(29) C(30) 119.6(4) yes . . .
C(29) C(30) C(31) 120.1(3) yes . . .
C(26) C(31) C(30) 120.7(3) yes . . .
C(2) C(3) H(1) 119.4 no . . .
C(4) C(3) H(1) 119.6 no . . .
C(3) C(4) H(2) 120.5 no . . .
C(5) C(4) H(2) 119.3 no . . .
C(4) C(5) H(3) 120.4 no . . .
C(6) C(5) H(3) 120.3 no . . .
C(5) C(6) H(4) 119.9 no . . .
C(7) C(6) H(4) 119.8 no . . .
C(2) C(7) H(5) 118.6 no . . .
C(6) C(7) H(5) 120.5 no . . .
C(1) C(8) H(6) 119.5 no . . .
C(9) C(8) H(6) 120.2 no . . .
C(8) C(9) H(7) 120.2 no . . .
C(10) C(9) H(7) 119.8 no . . .
C(9) C(10) H(8) 121.3 no . . .
C(11) C(10) H(8) 120.9 no . . .
N(3) C(12) H(9) 109.7 no . . .
N(3) C(12) H(10) 109.8 no . . .
C(11) C(12) H(9) 109.4 no . . .
C(11) C(12) H(10) 109.5 no . . .
H(9) C(12) H(10) 109.5 no . . .
C(15) C(16) H(11) 118.9 no . . .
C(17) C(16) H(11) 120.1 no . . .
C(16) C(17) H(12) 120.2 no . . .
C(18) C(17) H(12) 119.4 no . . .
C(17) C(18) H(13) 120.0 no . . .
C(19) C(18) H(13) 120.2 no . . .
C(14) C(19) H(14) 118.6 no . . .
C(18) C(19) H(14) 119.1 no . . .
C(13) C(20) H(15) 119.2 no . . .
C(21) C(20) H(15) 119.2 no . . .
C(20) C(21) H(16) 120.4 no . . .
C(22) C(21) H(16) 119.8 no . . .
C(21) C(22) H(17) 121.4 no . . .
C(23) C(22) H(17) 120.7 no . . .
N(3) C(24) H(18) 109.1 no . . .
N(3) C(24) H(19) 109.7 no . . .
C(23) C(24) H(18) 108.8 no . . .
C(23) C(24) H(19) 109.9 no . . .
H(18) C(24) H(19) 109.5 no . . .
N(3) C(25) H(20) 109.1 no . . .
N(3) C(25) H(21) 107.0 no . . .
C(26) C(25) H(20) 108.5 no . . .
C(26) C(25) H(21) 107.7 no . . .
H(20) C(25) H(21) 109.5 no . . .
C(26) C(27) H(22) 119.7 no . . .
C(28) C(27) H(22) 120.0 no . . .
C(27) C(28) H(23) 120.0 no . . .
C(29) C(28) H(23) 119.6 no . . .
C(28) C(29) H(24) 120.3 no . . .
C(30) C(29) H(24) 120.1 no . . .
C(29) C(30) H(25) 120.1 no . . .
C(31) C(30) H(25) 119.8 no . . .
C(26) C(31) H(26) 119.4 no . . .
C(30) C(31) H(26) 119.8 no . . .

loop_
_geom_bond_atom_site_label_1
_geom_bond_atom_site_label_2
_geom_bond_distance
_geom_bond_publ_flag
_geom_bond_site_symmetry_1
_geom_bond_site_symmetry_2
Ni(1) O(1) 1.793(2) yes . .
Ni(1) N(1) 1.921(3) yes . .
Ni(1) N(2) 1.854(3) yes . .
Ni(1) N(3) 1.910(3) yes . .
Cl(1) O(2) 1.441(3) yes . .
Cl(1) O(3) 1.446(2) yes . .
Cl(1) O(4) 1.443(3) yes . .
Cl(1) O(5) 1.432(2) yes . .
O(1) C(15) 1.327(4) yes . .
N(1) C(1) 1.362(5) yes . .
N(1) C(11) 1.353(5) yes . .
N(2) C(13) 1.361(5) yes . .
N(2) C(23) 1.373(5) yes . .
N(3) C(12) 1.502(5) yes . .
N(3) C(24) 1.485(5) yes . .
N(3) C(25) 1.524(4) yes . .
C(1) C(2) 1.478(5) yes . .
C(1) C(8) 1.393(5) yes . .
C(2) C(3) 1.400(5) yes . .
C(2) C(7) 1.381(5) yes . .
C(3) C(4) 1.368(6) yes . .
C(4) C(5) 1.391(6) yes . .
C(5) C(6) 1.379(6) yes . .
C(6) C(7) 1.380(6) yes . .
C(8) C(9) 1.378(6) yes . .
C(9) C(10) 1.382(6) yes . .
C(10) C(11) 1.384(6) yes . .
C(11) C(12) 1.494(5) yes . .
C(13) C(14) 1.463(5) yes . .
C(13) C(20) 1.401(5) yes . .
C(14) C(15) 1.417(6) yes . .
C(14) C(19) 1.408(5) yes . .
C(15) C(16) 1.403(5) yes . .
C(16) C(17) 1.371(6) yes . .
C(17) C(18) 1.368(8) yes . .
C(18) C(19) 1.371(6) yes . .
C(20) C(21) 1.360(6) yes . .
C(21) C(22) 1.388(6) yes . .
C(22) C(23) 1.368(6) yes . .
C(23) C(24) 1.497(5) yes . .
C(25) C(26) 1.507(5) yes . .
C(26) C(27) 1.386(5) yes . .
C(26) C(31) 1.392(5) yes . .
C(27) C(28) 1.387(6) yes . .
C(28) C(29) 1.376(6) yes . .
C(29) C(30) 1.387(6) yes . .
C(30) C(31) 1.378(6) yes . .
C(3) H(1) 0.950 no . .
C(4) H(2) 0.950 no . .
C(5) H(3) 0.950 no . .
C(6) H(4) 0.950 no . .
C(7) H(5) 0.950 no . .
C(8) H(6) 0.950 no . .
C(9) H(7) 0.950 no . .
C(10) H(8) 0.950 no . .
C(12) H(9) 0.950 no . .
C(12) H(10) 0.950 no . .
C(16) H(11) 0.950 no . .
C(17) H(12) 0.950 no . .
C(18) H(13) 0.950 no . .
C(19) H(14) 0.950 no . .
C(20) H(15) 0.950 no . .
C(21) H(16) 0.950 no . .
C(22) H(17) 0.950 no . .
C(24) H(18) 0.950 no . .
C(24) H(19) 0.950 no . .
C(25) H(20) 0.950 no . .
C(25) H(21) 0.950 no . .
C(27) H(22) 0.950 no . .
C(28) H(23) 0.950 no . .
C(29) H(24) 0.950 no . .
C(30) H(25) 0.950 no . .
C(31) H(26) 0.950 no . .

loop_
_geom_contact_atom_site_label_1
_geom_contact_atom_site_label_2
_geom_contact_distance
_geom_contact_publ_flag
_geom_contact_site_symmetry_1
_geom_contact_site_symmetry_2
Ni(1) C(1) 2.983(4) ? . .
Ni(1) C(2) 3.367(4) ? . .
Ni(1) C(3) 3.342(4) ? . .
Ni(1) C(11) 2.706(4) ? . .
Ni(1) C(12) 2.678(3) ? . .
Ni(1) C(13) 2.888(4) ? . .
Ni(1) C(14) 3.212(3) ? . .
Ni(1) C(15) 2.785(3) ? . .
Ni(1) C(23) 2.705(4) ? . .
Ni(1) C(24) 2.747(3) ? . .
Ni(1) C(25) 2.889(3) ? . .
Ni(1) C(26) 3.517(3) ? . .
Ni(1) C(31) 3.528(3) ? . .
Cl(1) C(10) 3.571(4) ? . 4_454
O(1) N(1) 2.653(3) ? . .
O(1) N(2) 2.697(4) ? . .
O(1) C(1) 3.001(4) ? . .
O(1) C(2) 2.842(4) ? . .
O(1) C(3) 3.090(4) ? . .
O(1) C(7) 3.477(4) ? . .
O(1) C(13) 2.958(4) ? . .
O(1) C(14) 2.427(5) ? . .
O(1) C(16) 2.321(4) ? . .
O(1) C(17) 3.589(4) ? . .
O(1) C(20) 3.480(4) ? . 3_656
O(1) C(21) 3.351(4) ? . 3_656
O(1) C(22) 3.354(4) ? . 3_656
O(1) C(23) 3.473(4) ? . 3_656
O(2) O(3) 2.347(4) ? . .
O(2) O(4) 2.354(4) ? . .
O(2) O(5) 2.348(4) ? . .
O(2) C(10) 3.360(5) ? . 4_454
O(2) C(19) 3.429(5) ? . 2_555
O(2) C(27) 3.512(5) ? . 3_556
O(3) O(2) 2.347(4) ? . .
O(3) O(4) 2.356(3) ? . .
O(3) O(5) 2.354(3) ? . .
O(3) C(9) 3.435(5) ? . 4_454
O(3) C(10) 3.252(5) ? . 4_454
O(3) C(12) 3.321(4) ? . 3_556
O(3) C(22) 3.417(5) ? . 4_444
O(4) O(2) 2.354(4) ? . .
O(4) O(3) 2.356(3) ? . .
O(4) O(5) 2.353(4) ? . .
O(4) C(4) 3.573(5) ? . .
O(4) C(6) 3.320(4) ? . 2_545
O(4) C(7) 3.543(4) ? . 2_545
O(4) C(25) 3.396(4) ? . 3_556
O(4) C(30) 3.549(5) ? . .
O(5) O(2) 2.348(4) ? . .
O(5) O(3) 2.354(3) ? . .
O(5) O(4) 2.353(4) ? . .
O(5) C(10) 3.512(4) ? . 4_454
O(5) C(20) 3.312(5) ? . 2_555
O(5) C(21) 3.471(5) ? . 4_444
O(5) C(22) 3.483(5) ? . 4_444
N(1) O(1) 2.653(3) ? . .
N(1) N(3) 2.579(4) ? . .
N(1) C(2) 2.452(5) ? . .
N(1) C(3) 2.975(5) ? . .
N(1) C(8) 2.381(5) ? . .
N(1) C(9) 2.762(5) ? . .
N(1) C(10) 2.403(5) ? . .
N(1) C(12) 2.387(5) ? . .
N(1) C(25) 3.161(4) ? . .
N(2) O(1) 2.697(4) ? . .
N(2) N(3) 2.628(4) ? . .
N(2) C(14) 2.442(4) ? . .
N(2) C(15) 2.910(5) ? . .
N(2) C(20) 2.370(5) ? . .
N(2) C(21) 2.759(5) ? . .
N(2) C(22) 2.404(5) ? . .
N(2) C(24) 2.415(4) ? . .
N(2) C(25) 3.584(4) ? . .
N(2) C(26) 3.576(4) ? . .
N(2) C(31) 3.442(4) ? . .
N(3) N(1) 2.579(4) ? . .
N(3) N(2) 2.628(4) ? . .
N(3) C(11) 2.438(5) ? . .
N(3) C(23) 2.440(5) ? . .
N(3) C(26) 2.555(4) ? . .
N(3) C(27) 3.511(4) ? . .
N(3) C(31) 3.318(4) ? . .
C(1) Ni(1) 2.983(4) ? . .
C(1) O(1) 3.001(4) ? . .
C(1) C(3) 2.493(5) ? . .
C(1) C(7) 2.497(5) ? . .
C(1) C(9) 2.403(6) ? . .
C(1) C(10) 2.770(6) ? . .
C(1) C(11) 2.342(5) ? . .
C(2) Ni(1) 3.367(4) ? . .
C(2) O(1) 2.842(4) ? . .
C(2) N(1) 2.452(5) ? . .
C(2) C(4) 2.409(5) ? . .
C(2) C(5) 2.788(6) ? . .
C(2) C(6) 2.403(6) ? . .
C(2) C(8) 2.498(5) ? . .
C(3) Ni(1) 3.342(4) ? . .
C(3) O(1) 3.090(4) ? . .
C(3) N(1) 2.975(5) ? . .
C(3) C(1) 2.493(5) ? . .
C(3) C(5) 2.391(6) ? . .
C(3) C(6) 2.753(6) ? . .
C(3) C(7) 2.386(5) ? . .
C(3) C(27) 3.587(5) ? . 3_556
C(4) O(4) 3.573(5) ? . .
C(4) C(2) 2.409(5) ? . .
C(4) C(6) 2.390(6) ? . .
C(4) C(7) 2.757(5) ? . .
C(4) C(19) 3.515(5) ? . 2_555
C(5) C(2) 2.788(6) ? . .
C(5) C(3) 2.391(6) ? . .
C(5) C(7) 2.394(6) ? . .
C(5) C(14) 3.502(5) ? . 2_555
C(5) C(19) 3.241(5) ? . 2_555
C(6) O(4) 3.320(4) ? . 2_555
C(6) C(2) 2.403(6) ? . .
C(6) C(3) 2.753(6) ? . .
C(6) C(4) 2.390(6) ? . .
C(7) O(1) 3.477(4) ? . .
C(7) O(4) 3.543(4) ? . 2_555
C(7) C(1) 2.497(5) ? . .
C(7) C(3) 2.386(5) ? . .
C(7) C(4) 2.757(5) ? . .
C(7) C(5) 2.394(6) ? . .
C(7) C(8) 3.046(5) ? . .
C(8) N(1) 2.381(5) ? . .
C(8) C(2) 2.498(5) ? . .
C(8) C(7) 3.046(5) ? . .
C(8) C(10) 2.389(6) ? . .
C(8) C(11) 2.716(5) ? . .
C(9) O(3) 3.435(5) ? . 4_555
C(9) N(1) 2.762(5) ? . .
C(9) C(1) 2.403(6) ? . .
C(9) C(11) 2.369(6) ? . .
C(10) Cl(1) 3.571(4) ? . 4_555
C(10) O(2) 3.360(5) ? . 4_555
C(10) O(3) 3.252(5) ? . 4_555
C(10) O(5) 3.512(4) ? . 4_555
C(10) N(1) 2.403(5) ? . .
C(10) C(1) 2.770(6) ? . .
C(10) C(8) 2.389(6) ? . .
C(10) C(12) 2.534(5) ? . .
C(11) Ni(1) 2.706(4) ? . .
C(11) N(3) 2.438(5) ? . .
C(11) C(1) 2.342(5) ? . .
C(11) C(8) 2.716(5) ? . .
C(11) C(9) 2.369(6) ? . .
C(11) C(25) 3.065(5) ? . .
C(12) Ni(1) 2.678(3) ? . .
C(12) O(3) 3.321(4) ? . 3_556
C(12) N(1) 2.387(5) ? . .
C(12) C(10) 2.534(5) ? . .
C(12) C(19) 3.588(5) ? . 3_656
C(12) C(24) 2.480(5) ? . .
C(12) C(25) 2.449(5) ? . .
C(13) Ni(1) 2.888(4) ? . .
C(13) O(1) 2.958(4) ? . .
C(13) C(15) 2.527(6) ? . .
C(13) C(19) 2.491(5) ? . .
C(13) C(21) 2.411(6) ? . .
C(13) C(22) 2.786(6) ? . .
C(13) C(23) 2.365(5) ? . .
C(14) Ni(1) 3.212(3) ? . .
C(14) O(1) 2.427(5) ? . .
C(14) N(2) 2.442(4) ? . .
C(14) C(5) 3.502(5) ? . 2_545
C(14) C(16) 2.434(6) ? . .
C(14) C(17) 2.805(6) ? . .
C(14) C(18) 2.435(5) ? . .
C(14) C(20) 2.507(6) ? . .
C(15) Ni(1) 2.785(3) ? . .
C(15) N(2) 2.910(5) ? . .
C(15) C(13) 2.527(6) ? . .
C(15) C(17) 2.415(5) ? . .
C(15) C(18) 2.787(6) ? . .
C(15) C(19) 2.409(6) ? . .
C(15) C(22) 3.535(5) ? . 3_656
C(15) C(23) 3.361(5) ? . 3_656
C(15) C(24) 3.590(4) ? . 3_656
C(16) O(1) 2.321(4) ? . .
C(16) C(14) 2.434(6) ? . .
C(16) C(18) 2.377(7) ? . .
C(16) C(19) 2.745(6) ? . .
C(16) C(22) 3.550(5) ? . 3_656
C(16) C(24) 3.587(5) ? . 3_656
C(17) O(1) 3.589(4) ? . .
C(17) C(14) 2.805(6) ? . .
C(17) C(15) 2.415(5) ? . .
C(17) C(19) 2.371(7) ? . .
C(18) C(14) 2.435(5) ? . .
C(18) C(15) 2.787(6) ? . .
C(18) C(16) 2.377(7) ? . .
C(19) O(2) 3.429(5) ? . 2_545
C(19) C(4) 3.515(5) ? . 2_545
C(19) C(5) 3.241(5) ? . 2_545
C(19) C(12) 3.588(5) ? . 3_656
C(19) C(13) 2.491(5) ? . .
C(19) C(15) 2.409(6) ? . .
C(19) C(16) 2.745(6) ? . .
C(19) C(17) 2.371(7) ? . .
C(19) C(20) 2.927(6) ? . .
C(20) O(1) 3.480(4) ? . 3_656
C(20) O(5) 3.312(5) ? . 2_545
C(20) N(2) 2.370(5) ? . .
C(20) C(14) 2.507(6) ? . .
C(20) C(19) 2.927(6) ? . .
C(20) C(22) 2.378(6) ? . .
C(20) C(23) 2.706(5) ? . .
C(21) O(1) 3.351(4) ? . 3_656
C(21) O(5) 3.471(5) ? . 4_545
C(21) N(2) 2.759(5) ? . .
C(21) C(13) 2.411(6) ? . .
C(21) C(23) 2.362(5) ? . .
C(22) O(1) 3.354(4) ? . 3_656
C(22) O(3) 3.417(5) ? . 4_545
C(22) O(5) 3.483(5) ? . 4_545
C(22) N(2) 2.404(5) ? . .
C(22) C(13) 2.786(6) ? . .
C(22) C(15) 3.535(5) ? . 3_656
C(22) C(16) 3.550(5) ? . 3_656
C(22) C(20) 2.378(6) ? . .
C(22) C(24) 2.516(5) ? . .
C(23) Ni(1) 2.705(4) ? . .
C(23) O(1) 3.473(4) ? . 3_656
C(23) N(3) 2.440(5) ? . .
C(23) C(13) 2.365(5) ? . .
C(23) C(15) 3.361(5) ? . 3_656
C(23) C(20) 2.706(5) ? . .
C(23) C(21) 2.362(5) ? . .
C(23) C(25) 3.339(5) ? . .
C(23) C(26) 3.235(4) ? . .
C(23) C(31) 3.520(5) ? . .
C(24) Ni(1) 2.747(3) ? . .
C(24) N(2) 2.415(4) ? . .
C(24) C(12) 2.480(5) ? . .
C(24) C(15) 3.590(4) ? . 3_656
C(24) C(16) 3.587(5) ? . 3_656
C(24) C(22) 2.516(5) ? . .
C(24) C(25) 2.495(4) ? . .
C(24) C(26) 2.924(4) ? . .
C(24) C(27) 3.447(5) ? . .
C(25) Ni(1) 2.889(3) ? . .
C(25) O(4) 3.396(4) ? . 3_556
C(25) N(1) 3.161(4) ? . .
C(25) N(2) 3.584(4) ? . .
C(25) C(11) 3.065(5) ? . .
C(25) C(12) 2.449(5) ? . .
C(25) C(23) 3.339(5) ? . .
C(25) C(24) 2.495(4) ? . .
C(25) C(27) 2.487(5) ? . .
C(25) C(31) 2.542(5) ? . .
C(25) C(31) 3.441(4) ? . 3_556
C(26) Ni(1) 3.517(3) ? . .
C(26) N(2) 3.576(4) ? . .
C(26) N(3) 2.555(4) ? . .
C(26) C(23) 3.235(4) ? . .
C(26) C(24) 2.924(4) ? . .
C(26) C(28) 2.406(5) ? . .
C(26) C(29) 2.784(5) ? . .
C(26) C(30) 2.407(5) ? . .
C(27) O(2) 3.512(5) ? . 3_556
C(27) N(3) 3.511(4) ? . .
C(27) C(3) 3.587(5) ? . 3_556
C(27) C(24) 3.447(5) ? . .
C(27) C(25) 2.487(5) ? . .
C(27) C(29) 2.398(6) ? . .
C(27) C(30) 2.764(5) ? . .
C(27) C(31) 2.392(5) ? . .
C(28) C(26) 2.406(5) ? . .
C(28) C(30) 2.388(5) ? . .
C(28) C(31) 2.757(5) ? . .
C(29) C(26) 2.784(5) ? . .
C(29) C(27) 2.398(6) ? . .
C(29) C(31) 2.395(5) ? . .
C(30) O(4) 3.549(5) ? . .
C(30) C(26) 2.407(5) ? . .
C(30) C(27) 2.764(5) ? . .
C(30) C(28) 2.388(5) ? . .
C(31) Ni(1) 3.528(3) ? . .
C(31) N(2) 3.442(4) ? . .
C(31) N(3) 3.318(4) ? . .
C(31) C(23) 3.520(5) ? . .
C(31) C(25) 2.542(5) ? . .
C(31) C(25) 3.441(4) ? . 3_556
C(31) C(27) 2.392(5) ? . .
C(31) C(28) 2.757(5) ? . .
C(31) C(29) 2.395(5) ? . .
Ni(1) H(1) 2.958 ? . .
Ni(1) H(9) 3.530 ? . .
Ni(1) H(10) 2.940 ? . .
Ni(1) H(18) 3.135 ? . .
Ni(1) H(19) 3.541 ? . .
Ni(1) H(21) 2.872 ? . .
Ni(1) H(26) 2.994 ? . .
Cl(1) H(2) 3.250 ? . .
Cl(1) H(8) 3.143 ? . 4_454
Cl(1) H(9) 3.248 ? . 3_556
Cl(1) H(11) 3.552 ? . 2_545
Cl(1) H(14) 3.476 ? . 2_555
Cl(1) H(15) 3.467 ? . 2_555
Cl(1) H(17) 3.189 ? . 4_444
Cl(1) H(20) 3.148 ? . 3_556
Cl(1) H(22) 3.475 ? . 3_556
O(1) H(1) 3.221 ? . .
O(1) H(11) 2.478 ? . .
O(2) H(2) 3.354 ? . .
O(2) H(8) 2.803 ? . 4_454
O(2) H(10) 3.197 ? . 4_454
O(2) H(13) 3.346 ? . 2_555
O(2) H(14) 2.630 ? . 2_555
O(2) H(15) 3.319 ? . 2_555
O(2) H(19) 2.837 ? . 3_556
O(2) H(20) 3.136 ? . 3_556
O(2) H(22) 2.632 ? . 3_556
O(3) H(7) 3.052 ? . 4_454
O(3) H(8) 2.720 ? . 4_454
O(3) H(9) 2.532 ? . 3_556
O(3) H(10) 3.382 ? . 3_556
O(3) H(17) 2.474 ? . 4_444
O(3) H(19) 3.600 ? . 3_556
O(3) H(20) 3.421 ? . 3_556
O(4) H(2) 2.710 ? . .
O(4) H(4) 2.773 ? . 2_545
O(4) H(5) 3.208 ? . 2_545
O(4) H(9) 3.053 ? . 3_556
O(4) H(11) 2.953 ? . 2_545
O(4) H(20) 2.448 ? . 3_556
O(4) H(22) 3.176 ? . 3_556
O(4) H(25) 3.046 ? . .
O(4) H(26) 3.436 ? . .
O(5) H(2) 3.220 ? . .
O(5) H(5) 2.889 ? . 2_545
O(5) H(8) 3.467 ? . 4_454
O(5) H(11) 3.542 ? . 2_545
O(5) H(14) 3.287 ? . 2_555
O(5) H(15) 2.498 ? . 2_555
O(5) H(16) 3.272 ? . 2_555
O(5) H(16) 2.854 ? . 4_444
O(5) H(17) 2.900 ? . 4_444
N(1) H(1) 2.736 ? . .
N(1) H(6) 3.234 ? . .
N(1) H(8) 3.255 ? . .
N(1) H(9) 3.099 ? . .
N(1) H(10) 2.875 ? . .
N(1) H(21) 2.701 ? . .
N(2) H(15) 3.226 ? . .
N(2) H(17) 3.258 ? . .
N(2) H(18) 2.872 ? . .
N(2) H(19) 3.142 ? . .
N(2) H(26) 3.181 ? . .
N(3) H(9) 2.030 ? . .
N(3) H(10) 2.032 ? . .
N(3) H(18) 2.008 ? . .
N(3) H(19) 2.014 ? . .
N(3) H(20) 2.042 ? . .
N(3) H(21) 2.018 ? . .
N(3) H(22) 3.591 ? . .
N(3) H(26) 3.259 ? . .
C(1) H(1) 2.645 ? . .
C(1) H(5) 2.646 ? . .
C(1) H(6) 2.037 ? . .
C(1) H(7) 3.262 ? . .
C(1) H(21) 3.592 ? . .
C(1) H(23) 3.226 ? . 3_556
C(2) H(1) 2.042 ? . .
C(2) H(2) 3.269 ? . .
C(2) H(4) 3.256 ? . .
C(2) H(5) 2.016 ? . .
C(2) H(6) 2.663 ? . .
C(2) H(11) 3.382 ? . .
C(2) H(23) 3.371 ? . 3_556
C(3) H(2) 2.023 ? . .
C(3) H(3) 3.249 ? . .
C(3) H(4) 3.468 ? . 2_545
C(3) H(5) 3.242 ? . .
C(3) H(22) 3.203 ? . 3_556
C(3) H(23) 3.318 ? . 3_556
C(3) H(26) 3.225 ? . .
C(4) H(1) 2.014 ? . .
C(4) H(3) 2.043 ? . .
C(4) H(4) 3.250 ? . .
C(4) H(4) 3.036 ? . 2_545
C(4) H(5) 3.269 ? . 2_545
C(4) H(14) 3.072 ? . 2_555
C(4) H(22) 3.566 ? . 3_556
C(5) H(1) 3.248 ? . .
C(5) H(2) 2.033 ? . .
C(5) H(4) 2.027 ? . .
C(5) H(5) 3.253 ? . .
C(5) H(11) 3.473 ? . .
C(5) H(14) 3.037 ? . 2_555
C(5) H(25) 2.972 ? . 2_555
C(6) H(2) 3.245 ? . .
C(6) H(2) 3.037 ? . 2_555
C(6) H(3) 2.031 ? . .
C(6) H(5) 2.034 ? . .
C(6) H(11) 3.039 ? . .
C(6) H(25) 2.911 ? . 2_555
C(6) H(26) 3.377 ? . 2_555
C(7) H(1) 3.244 ? . .
C(7) H(2) 3.091 ? . 2_555
C(7) H(3) 3.252 ? . .
C(7) H(4) 2.027 ? . .
C(7) H(6) 2.799 ? . .
C(7) H(11) 2.987 ? . .
C(8) H(5) 2.834 ? . .
C(8) H(7) 2.029 ? . .
C(8) H(8) 3.254 ? . .
C(8) H(16) 3.434 ? . 1_565
C(8) H(23) 3.259 ? . 3_556
C(8) H(24) 3.398 ? . 1_565
C(9) H(6) 2.029 ? . .
C(9) H(8) 2.043 ? . .
C(9) H(16) 3.465 ? . 1_565
C(9) H(17) 3.253 ? . 1_565
C(9) H(23) 3.546 ? . 1_565
C(9) H(24) 3.264 ? . 3_556
C(10) H(6) 3.248 ? . .
C(10) H(7) 2.029 ? . .
C(10) H(9) 2.688 ? . .
C(10) H(10) 2.882 ? . .
C(10) H(12) 3.079 ? . 4_455
C(10) H(24) 3.291 ? . 3_556
C(11) H(7) 3.232 ? . .
C(11) H(8) 2.042 ? . .
C(11) H(9) 2.020 ? . .
C(11) H(10) 2.021 ? . .
C(11) H(15) 3.523 ? . 3_656
C(11) H(20) 3.317 ? . .
C(11) H(21) 2.783 ? . .
C(12) H(8) 2.728 ? . .
C(12) H(14) 3.511 ? . 3_656
C(12) H(18) 2.447 ? . .
C(12) H(19) 2.963 ? . .
C(12) H(20) 2.537 ? . .
C(12) H(21) 2.667 ? . .
C(13) H(3) 3.057 ? . 2_545
C(13) H(14) 2.639 ? . .
C(13) H(15) 2.040 ? . .
C(13) H(16) 3.268 ? . .
C(14) H(3) 3.249 ? . 2_545
C(14) H(10) 3.217 ? . 3_656
C(14) H(11) 3.288 ? . .
C(14) H(13) 3.288 ? . .
C(14) H(14) 2.042 ? . .
C(14) H(15) 2.674 ? . .
C(14) H(18) 2.946 ? . 3_656
C(15) H(11) 2.040 ? . .
C(15) H(12) 3.273 ? . .
C(15) H(14) 3.268 ? . .
C(15) H(18) 2.925 ? . 3_656
C(16) H(12) 2.023 ? . .
C(16) H(13) 3.233 ? . .
C(16) H(17) 3.426 ? . 3_656
C(16) H(18) 2.843 ? . 3_656
C(16) H(25) 3.488 ? . 2_555
C(17) H(8) 3.172 ? . 4_554
C(17) H(11) 2.022 ? . .
C(17) H(13) 2.018 ? . .
C(17) H(14) 3.223 ? . .
C(17) H(18) 2.822 ? . 3_656
C(17) H(24) 3.406 ? . 2_555
C(17) H(25) 3.243 ? . 2_555
C(18) H(8) 3.543 ? . 4_554
C(18) H(10) 3.056 ? . 3_656
C(18) H(11) 3.234 ? . .
C(18) H(12) 2.012 ? . .
C(18) H(14) 2.012 ? . .
C(18) H(18) 2.854 ? . 3_656
C(18) H(23) 3.390 ? . 4_544
C(19) H(3) 3.245 ? . 2_545
C(19) H(10) 2.650 ? . 3_656
C(19) H(12) 3.226 ? . .
C(19) H(13) 2.023 ? . .
C(19) H(15) 2.605 ? . .
C(19) H(18) 2.911 ? . 3_656
C(20) H(3) 3.064 ? . 2_545
C(20) H(10) 3.542 ? . 3_656
C(20) H(14) 2.593 ? . .
C(20) H(16) 2.015 ? . .
C(20) H(17) 3.243 ? . .
C(21) H(6) 3.485 ? . 1_545
C(21) H(7) 3.475 ? . 1_545
C(21) H(15) 2.003 ? . .
C(21) H(17) 2.050 ? . .
C(22) H(7) 3.042 ? . 1_545
C(22) H(11) 3.378 ? . 3_656
C(22) H(15) 3.233 ? . .
C(22) H(16) 2.035 ? . .
C(22) H(18) 2.867 ? . .
C(22) H(19) 2.668 ? . .
C(23) H(16) 3.223 ? . .
C(23) H(17) 2.025 ? . .
C(23) H(18) 2.016 ? . .
C(23) H(19) 2.028 ? . .
C(24) H(9) 2.847 ? . .
C(24) H(10) 2.532 ? . .
C(24) H(17) 2.701 ? . .
C(24) H(20) 2.794 ? . .
C(24) H(21) 3.273 ? . .
C(24) H(22) 3.440 ? . .
C(25) H(1) 3.579 ? . .
C(25) H(9) 2.488 ? . .
C(25) H(10) 3.258 ? . .
C(25) H(18) 3.226 ? . .
C(25) H(19) 2.471 ? . .
C(25) H(22) 2.625 ? . .
C(25) H(26) 2.706 ? . .
C(26) H(19) 2.672 ? . .
C(26) H(20) 2.021 ? . .
C(26) H(21) 2.011 ? . .
C(26) H(21) 3.002 ? . 3_556
C(26) H(22) 2.032 ? . .
C(26) H(23) 3.262 ? . .
C(26) H(25) 3.262 ? . .
C(26) H(26) 2.035 ? . .
C(27) H(1) 2.993 ? . 3_556
C(27) H(7) 3.510 ? . 1_545
C(27) H(13) 3.430 ? . 4_445
C(27) H(19) 2.821 ? . .
C(27) H(20) 2.504 ? . .
C(27) H(21) 3.137 ? . .
C(27) H(21) 3.082 ? . 3_556
C(27) H(23) 2.036 ? . .
C(27) H(24) 3.257 ? . .
C(27) H(26) 3.249 ? . .
C(28) H(1) 3.219 ? . 3_556
C(28) H(7) 3.006 ? . 1_545
C(28) H(13) 3.276 ? . 4_445
C(28) H(21) 3.180 ? . 3_556
C(28) H(22) 2.036 ? . .
C(28) H(24) 2.028 ? . .
C(28) H(24) 3.588 ? . 3_546
C(28) H(25) 3.247 ? . .
C(29) H(6) 3.150 ? . 1_545
C(29) H(7) 3.299 ? . 1_545
C(29) H(12) 3.230 ? . 2_545
C(29) H(21) 3.196 ? . 3_556
C(29) H(22) 3.253 ? . .
C(29) H(23) 2.021 ? . .
C(29) H(25) 2.037 ? . .
C(29) H(26) 3.252 ? . .
C(30) H(3) 3.159 ? . 2_545
C(30) H(4) 3.147 ? . 2_545
C(30) H(6) 3.475 ? . 1_545
C(30) H(12) 3.232 ? . 2_545
C(30) H(20) 3.274 ? . 3_556
C(30) H(21) 3.096 ? . 3_556
C(30) H(23) 3.245 ? . .
C(30) H(24) 2.036 ? . .
C(30) H(26) 2.026 ? . .
C(31) H(1) 3.274 ? . .
C(31) H(3) 3.540 ? . 2_545
C(31) H(4) 3.148 ? . 2_545
C(31) H(20) 3.272 ? . .
C(31) H(20) 3.177 ? . 3_556
C(31) H(21) 2.659 ? . .
C(31) H(21) 2.996 ? . 3_556
C(31) H(22) 3.252 ? . .
C(31) H(24) 3.252 ? . .
C(31) H(25) 2.025 ? . .
H(1) Ni(1) 2.958 ? . .
H(1) O(1) 3.221 ? . .
H(1) N(1) 2.736 ? . .
H(1) C(1) 2.645 ? . .
H(1) C(2) 2.042 ? . .
H(1) C(4) 2.014 ? . .
H(1) C(5) 3.248 ? . .
H(1) C(7) 3.244 ? . .
H(1) C(25) 3.579 ? . .
H(1) C(27) 2.993 ? . 3_556
H(1) C(28) 3.219 ? . 3_556
H(1) C(31) 3.274 ? . .
H(1) H(2) 2.319 ? . .
H(1) H(4) 3.255 ? . 2_545
H(1) H(21) 2.859 ? . .
H(1) H(22) 2.732 ? . 3_556
H(1) H(23) 3.142 ? . 3_556
H(1) H(26) 2.418 ? . .
H(2) Cl(1) 3.250 ? . .
H(2) O(2) 3.354 ? . .
H(2) O(4) 2.710 ? . .
H(2) O(5) 3.220 ? . .
H(2) C(2) 3.269 ? . .
H(2) C(3) 2.023 ? . .
H(2) C(5) 2.033 ? . .
H(2) C(6) 3.245 ? . .
H(2) C(6) 3.037 ? . 2_545
H(2) C(7) 3.091 ? . 2_545
H(2) H(1) 2.319 ? . .
H(2) H(3) 2.337 ? . .
H(2) H(4) 2.422 ? . 2_545
H(2) H(5) 2.547 ? . 2_545
H(2) H(14) 3.032 ? . 2_555
H(2) H(22) 3.421 ? . 3_556
H(2) H(26) 3.502 ? . .
H(3) C(3) 3.249 ? . .
H(3) C(4) 2.043 ? . .
H(3) C(6) 2.031 ? . .
H(3) C(7) 3.252 ? . .
H(3) C(13) 3.057 ? . 2_555
H(3) C(14) 3.249 ? . 2_555
H(3) C(19) 3.245 ? . 2_555
H(3) C(20) 3.064 ? . 2_555
H(3) C(30) 3.159 ? . 2_555
H(3) C(31) 3.540 ? . 2_555
H(3) H(2) 2.337 ? . .
H(3) H(4) 2.331 ? . .
H(3) H(5) 3.254 ? . 2_545
H(3) H(6) 3.307 ? . 2_545
H(3) H(14) 2.974 ? . 2_555
H(3) H(15) 3.091 ? . 2_555
H(3) H(25) 2.657 ? . 2_555
H(3) H(26) 3.374 ? . 2_555
H(4) O(4) 2.773 ? . 2_555
H(4) C(2) 3.256 ? . .
H(4) C(3) 3.468 ? . 2_555
H(4) C(4) 3.250 ? . .
H(4) C(4) 3.036 ? . 2_555
H(4) C(5) 2.027 ? . .
H(4) C(7) 2.027 ? . .
H(4) C(30) 3.147 ? . 2_555
H(4) C(31) 3.148 ? . 2_555
H(4) H(1) 3.255 ? . 2_555
H(4) H(2) 2.422 ? . 2_555
H(4) H(3) 2.331 ? . .
H(4) H(5) 2.334 ? . .
H(4) H(11) 3.320 ? . .
H(4) H(25) 2.533 ? . 2_555
H(4) H(26) 2.537 ? . 2_555
H(5) O(4) 3.208 ? . 2_555
H(5) O(5) 2.889 ? . 2_555
H(5) C(1) 2.646 ? . .
H(5) C(2) 2.016 ? . .
H(5) C(3) 3.242 ? . .
H(5) C(4) 3.269 ? . 2_555
H(5) C(5) 3.253 ? . .
H(5) C(6) 2.034 ? . .
H(5) C(8) 2.834 ? . .
H(5) H(2) 2.547 ? . 2_555
H(5) H(3) 3.254 ? . 2_555
H(5) H(4) 2.334 ? . .
H(5) H(6) 2.435 ? . .
H(5) H(11) 3.234 ? . .
H(6) N(1) 3.234 ? . .
H(6) C(1) 2.037 ? . .
H(6) C(2) 2.663 ? . .
H(6) C(7) 2.799 ? . .
H(6) C(9) 2.029 ? . .
H(6) C(10) 3.248 ? . .
H(6) C(21) 3.485 ? . 1_565
H(6) C(29) 3.150 ? . 1_565
H(6) C(30) 3.475 ? . 1_565
H(6) H(3) 3.307 ? . 2_555
H(6) H(5) 2.435 ? . .
H(6) H(7) 2.334 ? . .
H(6) H(16) 3.351 ? . 1_565
H(6) H(23) 3.419 ? . 3_556
H(6) H(24) 2.965 ? . 1_565
H(6) H(25) 3.538 ? . 1_565
H(7) O(3) 3.052 ? . 4_555
H(7) C(1) 3.262 ? . .
H(7) C(8) 2.029 ? . .
H(7) C(10) 2.029 ? . .
H(7) C(11) 3.232 ? . .
H(7) C(21) 3.475 ? . 1_565
H(7) C(22) 3.042 ? . 1_565
H(7) C(27) 3.510 ? . 1_565
H(7) C(28) 3.006 ? . 1_565
H(7) C(29) 3.299 ? . 1_565
H(7) H(6) 2.334 ? . .
H(7) H(8) 2.348 ? . .
H(7) H(13) 3.253 ? . 4_455
H(7) H(16) 3.405 ? . 1_565
H(7) H(17) 2.625 ? . 1_565
H(7) H(23) 3.004 ? . 1_565
H(7) H(24) 3.478 ? . 1_565
H(7) H(24) 3.498 ? . 3_556
H(8) Cl(1) 3.143 ? . 4_555
H(8) O(2) 2.803 ? . 4_555
H(8) O(3) 2.720 ? . 4_555
H(8) O(5) 3.467 ? . 4_555
H(8) N(1) 3.255 ? . .
H(8) C(8) 3.254 ? . .
H(8) C(9) 2.043 ? . .
H(8) C(11) 2.042 ? . .
H(8) C(12) 2.728 ? . .
H(8) C(17) 3.172 ? . 4_455
H(8) C(18) 3.543 ? . 4_455
H(8) H(7) 2.348 ? . .
H(8) H(9) 2.613 ? . .
H(8) H(10) 2.961 ? . .
H(8) H(12) 2.539 ? . 4_455
H(8) H(13) 3.273 ? . 4_455
H(8) H(24) 3.528 ? . 3_556
H(9) Ni(1) 3.530 ? . .
H(9) Cl(1) 3.248 ? . 3_556
H(9) O(3) 2.532 ? . 3_556
H(9) O(4) 3.053 ? . 3_556
H(9) N(1) 3.099 ? . .
H(9) N(3) 2.030 ? . .
H(9) C(10) 2.688 ? . .
H(9) C(11) 2.020 ? . .
H(9) C(24) 2.847 ? . .
H(9) C(25) 2.488 ? . .
H(9) H(8) 2.613 ? . .
H(9) H(10) 1.551 ? . .
H(9) H(12) 3.509 ? . 4_455
H(9) H(18) 2.821 ? . .
H(9) H(19) 3.047 ? . .
H(9) H(20) 2.213 ? . .
H(9) H(21) 2.768 ? . .
H(10) Ni(1) 2.940 ? . .
H(10) O(2) 3.197 ? . 4_555
H(10) O(3) 3.382 ? . 3_556
H(10) N(1) 2.875 ? . .
H(10) N(3) 2.032 ? . .
H(10) C(10) 2.882 ? . .
H(10) C(11) 2.021 ? . .
H(10) C(14) 3.217 ? . 3_656
H(10) C(18) 3.056 ? . 3_656
H(10) C(19) 2.650 ? . 3_656
H(10) C(20) 3.542 ? . 3_656
H(10) C(24) 2.532 ? . .
H(10) C(25) 3.258 ? . .
H(10) H(8) 2.961 ? . .
H(10) H(9) 1.551 ? . .
H(10) H(13) 3.250 ? . 3_656
H(10) H(14) 2.578 ? . 3_656
H(10) H(15) 3.026 ? . 3_656
H(10) H(18) 2.149 ? . .
H(10) H(19) 3.130 ? . .
H(10) H(20) 3.341 ? . .
H(10) H(21) 3.565 ? . .
H(11) Cl(1) 3.552 ? . 2_555
H(11) O(1) 2.478 ? . .
H(11) O(4) 2.953 ? . 2_555
H(11) O(5) 3.542 ? . 2_555
H(11) C(2) 3.382 ? . .
H(11) C(5) 3.473 ? . .
H(11) C(6) 3.039 ? . .
H(11) C(7) 2.987 ? . .
H(11) C(14) 3.288 ? . .
H(11) C(15) 2.040 ? . .
H(11) C(17) 2.022 ? . .
H(11) C(18) 3.234 ? . .
H(11) C(22) 3.378 ? . 3_656
H(11) H(4) 3.320 ? . .
H(11) H(5) 3.234 ? . .
H(11) H(12) 2.325 ? . .
H(11) H(17) 3.106 ? . 3_656
H(11) H(18) 3.375 ? . 3_656
H(11) H(25) 3.154 ? . 2_555
H(12) C(10) 3.079 ? . 4_554
H(12) C(15) 3.273 ? . .
H(12) C(16) 2.023 ? . .
H(12) C(18) 2.012 ? . .
H(12) C(19) 3.226 ? . .
H(12) C(29) 3.230 ? . 2_555
H(12) C(30) 3.232 ? . 2_555
H(12) H(8) 2.539 ? . 4_554
H(12) H(9) 3.509 ? . 4_554
H(12) H(11) 2.325 ? . .
H(12) H(13) 2.309 ? . .
H(12) H(18) 3.357 ? . 3_656
H(12) H(24) 2.666 ? . 2_555
H(12) H(25) 2.665 ? . 2_555
H(13) O(2) 3.346 ? . 2_545
H(13) C(14) 3.288 ? . .
H(13) C(16) 3.233 ? . .
H(13) C(17) 2.018 ? . .
H(13) C(19) 2.023 ? . .
H(13) C(27) 3.430 ? . 4_544
H(13) C(28) 3.276 ? . 4_544
H(13) H(7) 3.253 ? . 4_554
H(13) H(8) 3.273 ? . 4_554
H(13) H(10) 3.250 ? . 3_656
H(13) H(12) 2.309 ? . .
H(13) H(14) 2.310 ? . .
H(13) H(18) 3.406 ? . 3_656
H(13) H(22) 2.967 ? . 4_544
H(13) H(23) 2.654 ? . 4_544
H(14) Cl(1) 3.476 ? . 2_545
H(14) O(2) 2.630 ? . 2_545
H(14) O(5) 3.287 ? . 2_545
H(14) C(4) 3.072 ? . 2_545
H(14) C(5) 3.037 ? . 2_545
H(14) C(12) 3.511 ? . 3_656
H(14) C(13) 2.639 ? . .
H(14) C(14) 2.042 ? . .
H(14) C(15) 3.268 ? . .
H(14) C(17) 3.223 ? . .
H(14) C(18) 2.012 ? . .
H(14) C(20) 2.593 ? . .
H(14) H(2) 3.032 ? . 2_545
H(14) H(3) 2.974 ? . 2_545
H(14) H(10) 2.578 ? . 3_656
H(14) H(13) 2.310 ? . .
H(14) H(15) 2.017 ? . .
H(14) H(18) 3.489 ? . 3_656
H(15) Cl(1) 3.467 ? . 2_545
H(15) O(2) 3.319 ? . 2_545
H(15) O(5) 2.498 ? . 2_545
H(15) N(2) 3.226 ? . .
H(15) C(11) 3.523 ? . 3_656
H(15) C(13) 2.040 ? . .
H(15) C(14) 2.674 ? . .
H(15) C(19) 2.605 ? . .
H(15) C(21) 2.003 ? . .
H(15) C(22) 3.233 ? . .
H(15) H(3) 3.091 ? . 2_545
H(15) H(10) 3.026 ? . 3_656
H(15) H(14) 2.017 ? . .
H(15) H(16) 2.303 ? . .
H(16) O(5) 3.272 ? . 2_545
H(16) O(5) 2.854 ? . 4_545
H(16) C(8) 3.434 ? . 1_545
H(16) C(9) 3.465 ? . 1_545
H(16) C(13) 3.268 ? . .
H(16) C(20) 2.015 ? . .
H(16) C(22) 2.035 ? . .
H(16) C(23) 3.223 ? . .
H(16) H(6) 3.351 ? . 1_545
H(16) H(7) 3.405 ? . 1_545
H(16) H(15) 2.303 ? . .
H(16) H(16) 2.745 ? . 3_646
H(16) H(17) 2.355 ? . .
H(17) Cl(1) 3.189 ? . 4_545
H(17) O(3) 2.474 ? . 4_545
H(17) O(5) 2.900 ? . 4_545
H(17) N(2) 3.258 ? . .
H(17) C(9) 3.253 ? . 1_545
H(17) C(16) 3.426 ? . 3_656
H(17) C(20) 3.243 ? . .
H(17) C(21) 2.050 ? . .
H(17) C(23) 2.025 ? . .
H(17) C(24) 2.701 ? . .
H(17) H(7) 2.625 ? . 1_545
H(17) H(11) 3.106 ? . 3_656
H(17) H(16) 2.355 ? . .
H(17) H(18) 2.961 ? . .
H(17) H(19) 2.564 ? . .
H(18) Ni(1) 3.135 ? . .
H(18) N(2) 2.872 ? . .
H(18) N(3) 2.008 ? . .
H(18) C(12) 2.447 ? . .
H(18) C(14) 2.946 ? . 3_656
H(18) C(15) 2.925 ? . 3_656
H(18) C(16) 2.843 ? . 3_656
H(18) C(17) 2.822 ? . 3_656
H(18) C(18) 2.854 ? . 3_656
H(18) C(19) 2.911 ? . 3_656
H(18) C(22) 2.867 ? . .
H(18) C(23) 2.016 ? . .
H(18) C(25) 3.226 ? . .
H(18) H(9) 2.821 ? . .
H(18) H(10) 2.149 ? . .
H(18) H(11) 3.375 ? . 3_656
H(18) H(12) 3.357 ? . 3_656
H(18) H(13) 3.406 ? . 3_656
H(18) H(14) 3.489 ? . 3_656
H(18) H(17) 2.961 ? . .
H(18) H(19) 1.551 ? . .
H(18) H(20) 3.392 ? . .
H(19) Ni(1) 3.541 ? . .
H(19) O(2) 2.837 ? . 3_556
H(19) O(3) 3.600 ? . 3_556
H(19) N(2) 3.142 ? . .
H(19) N(3) 2.014 ? . .
H(19) C(12) 2.963 ? . .
H(19) C(22) 2.668 ? . .
H(19) C(23) 2.028 ? . .
H(19) C(25) 2.471 ? . .
H(19) C(26) 2.672 ? . .
H(19) C(27) 2.821 ? . .
H(19) H(9) 3.047 ? . .
H(19) H(10) 3.130 ? . .
H(19) H(17) 2.564 ? . .
H(19) H(18) 1.551 ? . .
H(19) H(20) 2.535 ? . .
H(19) H(21) 3.384 ? . .
H(19) H(22) 2.662 ? . .
H(20) Cl(1) 3.148 ? . 3_556
H(20) O(2) 3.136 ? . 3_556
H(20) O(3) 3.421 ? . 3_556
H(20) O(4) 2.448 ? . 3_556
H(20) N(3) 2.042 ? . .
H(20) C(11) 3.317 ? . .
H(20) C(12) 2.537 ? . .
H(20) C(24) 2.794 ? . .
H(20) C(26) 2.021 ? . .
H(20) C(27) 2.504 ? . .
H(20) C(30) 3.274 ? . 3_556
H(20) C(31) 3.272 ? . .
H(20) C(31) 3.177 ? . 3_556
H(20) H(9) 2.213 ? . .
H(20) H(10) 3.341 ? . .
H(20) H(18) 3.392 ? . .
H(20) H(19) 2.535 ? . .
H(20) H(21) 1.551 ? . .
H(20) H(22) 2.302 ? . .
H(20) H(25) 3.429 ? . 3_556
H(20) H(26) 3.572 ? . .
H(20) H(26) 3.267 ? . 3_556
H(21) Ni(1) 2.872 ? . .
H(21) N(1) 2.701 ? . .
H(21) N(3) 2.018 ? . .
H(21) C(1) 3.592 ? . .
H(21) C(11) 2.783 ? . .
H(21) C(12) 2.667 ? . .
H(21) C(24) 3.273 ? . .
H(21) C(26) 2.011 ? . .
H(21) C(26) 3.002 ? . 3_556
H(21) C(27) 3.137 ? . .
H(21) C(27) 3.082 ? . 3_556
H(21) C(28) 3.180 ? . 3_556
H(21) C(29) 3.196 ? . 3_556
H(21) C(30) 3.096 ? . 3_556
H(21) C(31) 2.659 ? . .
H(21) C(31) 2.996 ? . 3_556
H(21) H(1) 2.859 ? . .
H(21) H(9) 2.768 ? . .
H(21) H(10) 3.565 ? . .
H(21) H(19) 3.384 ? . .
H(21) H(20) 1.551 ? . .
H(21) H(21) 3.580 ? . 3_556
H(21) H(22) 3.368 ? . .
H(21) H(22) 3.598 ? . 3_556
H(21) H(26) 2.573 ? . .
H(21) H(26) 3.473 ? . 3_556
H(22) Cl(1) 3.475 ? . 3_556
H(22) O(2) 2.632 ? . 3_556
H(22) O(4) 3.176 ? . 3_556
H(22) N(3) 3.591 ? . .
H(22) C(3) 3.203 ? . 3_556
H(22) C(4) 3.566 ? . 3_556
H(22) C(24) 3.440 ? . .
H(22) C(25) 2.625 ? . .
H(22) C(26) 2.032 ? . .
H(22) C(28) 2.036 ? . .
H(22) C(29) 3.253 ? . .
H(22) C(31) 3.252 ? . .
H(22) H(1) 2.732 ? . 3_556
H(22) H(2) 3.421 ? . 3_556
H(22) H(13) 2.967 ? . 4_445
H(22) H(19) 2.662 ? . .
H(22) H(20) 2.302 ? . .
H(22) H(21) 3.368 ? . .
H(22) H(21) 3.598 ? . 3_556
H(22) H(23) 2.337 ? . .
H(23) C(1) 3.226 ? . 3_556
H(23) C(2) 3.371 ? . 3_556
H(23) C(3) 3.318 ? . 3_556
H(23) C(8) 3.259 ? . 3_556
H(23) C(9) 3.546 ? . 1_545
H(23) C(18) 3.390 ? . 4_445
H(23) C(26) 3.262 ? . .
H(23) C(27) 2.036 ? . .
H(23) C(29) 2.021 ? . .
H(23) C(30) 3.245 ? . .
H(23) H(1) 3.142 ? . 3_556
H(23) H(6) 3.419 ? . 3_556
H(23) H(7) 3.004 ? . 1_545
H(23) H(13) 2.654 ? . 4_445
H(23) H(22) 2.337 ? . .
H(23) H(24) 2.324 ? . .
H(23) H(24) 2.867 ? . 3_546
H(24) C(8) 3.398 ? . 1_545
H(24) C(9) 3.264 ? . 3_556
H(24) C(10) 3.291 ? . 3_556
H(24) C(17) 3.406 ? . 2_545
H(24) C(27) 3.257 ? . .
H(24) C(28) 2.028 ? . .
H(24) C(28) 3.588 ? . 3_546
H(24) C(30) 2.036 ? . .
H(24) C(31) 3.252 ? . .
H(24) H(6) 2.965 ? . 1_545
H(24) H(7) 3.478 ? . 1_545
H(24) H(7) 3.498 ? . 3_556
H(24) H(8) 3.528 ? . 3_556
H(24) H(12) 2.666 ? . 2_545
H(24) H(23) 2.324 ? . .
H(24) H(23) 2.867 ? . 3_546
H(24) H(24) 3.277 ? . 3_546
H(24) H(25) 2.340 ? . .
H(25) O(4) 3.046 ? . .
H(25) C(5) 2.972 ? . 2_545
H(25) C(6) 2.911 ? . 2_545
H(25) C(16) 3.488 ? . 2_545
H(25) C(17) 3.243 ? . 2_545
H(25) C(26) 3.262 ? . .
H(25) C(28) 3.247 ? . .
H(25) C(29) 2.037 ? . .
H(25) C(31) 2.025 ? . .
H(25) H(3) 2.657 ? . 2_545
H(25) H(4) 2.533 ? . 2_545
H(25) H(6) 3.538 ? . 1_545
H(25) H(11) 3.154 ? . 2_545
H(25) H(12) 2.665 ? . 2_545
H(25) H(20) 3.429 ? . 3_556
H(25) H(24) 2.340 ? . .
H(25) H(26) 2.323 ? . .
H(26) Ni(1) 2.994 ? . .
H(26) O(4) 3.436 ? . .
H(26) N(2) 3.181 ? . .
H(26) N(3) 3.259 ? . .
H(26) C(3) 3.225 ? . .
H(26) C(6) 3.377 ? . 2_545
H(26) C(25) 2.706 ? . .
H(26) C(26) 2.035 ? . .
H(26) C(27) 3.249 ? . .
H(26) C(29) 3.252 ? . .
H(26) C(30) 2.026 ? . .
H(26) H(1) 2.418 ? . .
H(26) H(2) 3.502 ? . .
H(26) H(3) 3.374 ? . 2_545
H(26) H(4) 2.537 ? . 2_545
H(26) H(20) 3.572 ? . .
H(26) H(20) 3.267 ? . 3_556
H(26) H(21) 2.573 ? . .
H(26) H(21) 3.473 ? . 3_556
H(26) H(25) 2.323 ? . .

loop_
_geom_torsion_atom_site_label_1
_geom_torsion_atom_site_label_2
_geom_torsion_atom_site_label_3
_geom_torsion_atom_site_label_4
_geom_torsion
_geom_torsion_publ_flag
_geom_torsion_site_symmetry_1
_geom_torsion_site_symmetry_2
_geom_torsion_site_symmetry_3
_geom_torsion_site_symmetry_4
O(1) Ni(1) N(1) C(1) 28.1(3) ? . . . .
O(1) Ni(1) N(1) C(11) -142.5(2) ? . . . .
N(1) Ni(1) O(1) C(15) -158.3(2) ? . . . .
O(1) Ni(1) N(2) C(13) -17.2(3) ? . . . .
O(1) Ni(1) N(2) C(23) 164.4(2) ? . . . .
N(2) Ni(1) O(1) C(15) 24.9(2) ? . . . .
O(1) Ni(1) N(3) C(12) 21.1(9) ? . . . .
O(1) Ni(1) N(3) C(24) -97.4(8) ? . . . .
O(1) Ni(1) N(3) C(25) 137.8(7) ? . . . .
N(3) Ni(1) O(1) C(15) 142.1(7) ? . . . .
N(1) Ni(1) N(2) C(13) -171.2(8) ? . . . .
N(1) Ni(1) N(2) C(23) 10.3(11) ? . . . .
N(2) Ni(1) N(1) C(1) -177.7(8) ? . . . .
N(2) Ni(1) N(1) C(11) 11.7(11) ? . . . .
N(1) Ni(1) N(3) C(12) -39.0(2) ? . . . .
N(1) Ni(1) N(3) C(24) -157.5(2) ? . . . .
N(1) Ni(1) N(3) C(25) 77.7(2) ? . . . .
N(3) Ni(1) N(1) C(1) -159.2(3) ? . . . .
N(3) Ni(1) N(1) C(11) 30.2(2) ? . . . .
N(2) Ni(1) N(3) C(12) 138.7(2) ? . . . .
N(2) Ni(1) N(3) C(24) 20.2(2) ? . . . .
N(2) Ni(1) N(3) C(25) -104.6(2) ? . . . .
N(3) Ni(1) N(2) C(13) 170.3(3) ? . . . .
N(3) Ni(1) N(2) C(23) -8.1(2) ? . . . .
Ni(1) O(1) C(15) C(14) -18.5(4) ? . . . .
Ni(1) O(1) C(15) C(16) 162.6(2) ? . . . .
Ni(1) N(1) C(1) C(2) 22.6(4) ? . . . .
Ni(1) N(1) C(1) C(8) -162.0(2) ? . . . .
Ni(1) N(1) C(11) C(10) 165.5(2) ? . . . .
Ni(1) N(1) C(11) C(12) -11.5(3) ? . . . .
C(1) N(1) C(11) C(10) -6.2(5) ? . . . .
C(1) N(1) C(11) C(12) 176.8(3) ? . . . .
C(11) N(1) C(1) C(2) -167.5(3) ? . . . .
C(11) N(1) C(1) C(8) 7.9(4) ? . . . .
Ni(1) N(2) C(13) C(14) 2.7(4) ? . . . .
Ni(1) N(2) C(13) C(20) -178.2(2) ? . . . .
Ni(1) N(2) C(23) C(22) 177.7(3) ? . . . .
Ni(1) N(2) C(23) C(24) -6.7(3) ? . . . .
C(13) N(2) C(23) C(22) -0.8(5) ? . . . .
C(13) N(2) C(23) C(24) 174.8(3) ? . . . .
C(23) N(2) C(13) C(14) -179.0(3) ? . . . .
C(23) N(2) C(13) C(20) 0.1(4) ? . . . .
Ni(1) N(3) C(12) C(11) 41.5(2) ? . . . .
Ni(1) N(3) C(24) C(23) -27.4(3) ? . . . .
Ni(1) N(3) C(25) C(26) 75.8(3) ? . . . .
C(12) N(3) C(24) C(23) -139.6(3) ? . . . .
C(24) N(3) C(12) C(11) 156.5(2) ? . . . .
C(12) N(3) C(25) C(26) -170.6(3) ? . . . .
C(25) N(3) C(12) C(11) -79.4(3) ? . . . .
C(24) N(3) C(25) C(26) -46.5(4) ? . . . .
C(25) N(3) C(24) C(23) 98.6(3) ? . . . .
N(1) C(1) C(2) C(3) 42.4(4) ? . . . .
N(1) C(1) C(2) C(7) -141.5(3) ? . . . .
N(1) C(1) C(8) C(9) -4.4(5) ? . . . .
C(2) C(1) C(8) C(9) 170.9(3) ? . . . .
C(8) C(1) C(2) C(3) -133.0(3) ? . . . .
C(8) C(1) C(2) C(7) 43.2(5) ? . . . .
C(1) C(2) C(3) C(4) 176.8(3) ? . . . .
C(1) C(2) C(7) C(6) -176.9(3) ? . . . .
C(3) C(2) C(7) C(6) -0.7(5) ? . . . .
C(7) C(2) C(3) C(4) 0.5(5) ? . . . .
C(2) C(3) C(4) C(5) 0.2(4) ? . . . .
C(3) C(4) C(5) C(6) -0.7(6) ? . . . .
C(4) C(5) C(6) C(7) 0.6(6) ? . . . .
C(5) C(6) C(7) C(2) 0.1(4) ? . . . .
C(1) C(8) C(9) C(10) -1.1(5) ? . . . .
C(8) C(9) C(10) C(11) 2.9(5) ? . . . .
C(9) C(10) C(11) N(1) 0.8(5) ? . . . .
C(9) C(10) C(11) C(12) 177.5(3) ? . . . .
N(1) C(11) C(12) N(3) -20.5(4) ? . . . .
C(10) C(11) C(12) N(3) 162.5(3) ? . . . .
N(2) C(13) C(14) C(15) 11.3(5) ? . . . .
N(2) C(13) C(14) C(19) -170.8(3) ? . . . .
N(2) C(13) C(20) C(21) 0.6(5) ? . . . .
C(14) C(13) C(20) C(21) 179.7(3) ? . . . .
C(20) C(13) C(14) C(15) -167.8(3) ? . . . .
C(20) C(13) C(14) C(19) 10.0(5) ? . . . .
C(13) C(14) C(15) O(1) -3.6(5) ? . . . .
C(13) C(14) C(15) C(16) 175.3(3) ? . . . .
C(13) C(14) C(19) C(18) -175.4(3) ? . . . .
C(15) C(14) C(19) C(18) 2.5(5) ? . . . .
C(19) C(14) C(15) O(1) 178.5(3) ? . . . .
C(19) C(14) C(15) C(16) -2.6(5) ? . . . .
O(1) C(15) C(16) C(17) -179.2(3) ? . . . .
C(14) C(15) C(16) C(17) 1.8(5) ? . . . .
C(15) C(16) C(17) C(18) -0.8(5) ? . . . .
C(16) C(17) C(18) C(19) 0.6(6) ? . . . .
C(17) C(18) C(19) C(14) -1.5(5) ? . . . .
C(13) C(20) C(21) C(22) -0.5(6) ? . . . .
C(20) C(21) C(22) C(23) -0.2(5) ? . . . .
C(21) C(22) C(23) N(2) 0.9(5) ? . . . .
C(21) C(22) C(23) C(24) -174.4(3) ? . . . .
N(2) C(23) C(24) N(3) 23.0(4) ? . . . .
C(22) C(23) C(24) N(3) -161.3(3) ? . . . .
N(3) C(25) C(26) C(27) 107.9(3) ? . . . .
N(3) C(25) C(26) C(31) -78.0(4) ? . . . .
C(25) C(26) C(27) C(28) 175.0(3) ? . . . .
C(25) C(26) C(31) C(30) -174.6(3) ? . . . .
C(27) C(26) C(31) C(30) -0.5(5) ? . . . .
C(31) C(26) C(27) C(28) 0.8(5) ? . . . .
C(26) C(27) C(28) C(29) -0.2(5) ? . . . .
C(27) C(28) C(29) C(30) -0.6(5) ? . . . .
C(28) C(29) C(30) C(31) 0.8(5) ? . . . .
C(29) C(30) C(31) C(26) -0.2(4) ? . . . .
